data_1574833
loop_
_publ_author_name
'Nguyen, Tri Minh'
'Tawfik, Sherif Abdulkader'
'Tran, Truyen'
'Gupta, Sunil'
'Rana, Santu'
'Venkatesh, Svetha'

_publ_section_title
;
 The search for superionic solid-state electrolytes using a
 physics-informed generative model.
;
_journal_issue 17
_journal_name_full 'Materials horizons'
_journal_page_first 6945
_journal_page_last 6955
_journal_paper_doi 10.1039/d5mh00767d
_journal_volume 12
_journal_year 2025
_chemical_formula_structural Na3BrO2
_chemical_formula_sum 'Br4 Na12 O8'
_space_group_IT_number 1
_space_group_name_Hall 'P 1'
_space_group_name_H-M_alt 'P 1'
_symmetry_Int_Tables_number 1
_symmetry_space_group_name_H-M 'P 1'
_audit_update_record
;
2025-04-08 deposited with the CCDC.	2025-06-06 downloaded from the CCDC.
;
_cell_angle_alpha 89.64327285
_cell_angle_beta 90.14466206
_cell_angle_gamma 90.08215221
_cell_formula_units_Z 4
_cell_length_a 8.62374043
_cell_length_b 6.86641651
_cell_length_c 7.53508646
_cell_volume 446.174
_cod_data_source_file d5mh00767d3.cif
_cod_data_source_block Na3BrO2
_cod_depositor_comments 'Adding full bibliography for 1574820--1574854.cif.'
_cod_original_cell_volume 446.17355049
_cod_original_formula_sum 'Na12 Br4 O8'
_cod_database_code 1574833

loop_
_symmetry_equiv_pos_site_id
_symmetry_equiv_pos_as_xyz
1 'x, y, z'

loop_
_atom_site_type_symbol
_atom_site_label
_atom_site_symmetry_multiplicity
_atom_site_fract_x
_atom_site_fract_y
_atom_site_fract_z
_atom_site_occupancy
Na Na0 1 0.26038831 0.47905717 0.45079488 1
Na Na1 1 0.73957172 0.43795257 0.61761890 1
Na Na2 1 0.21452962 0.43315339 0.94708447 1
Na Na3 1 0.49895995 0.67580896 0.84317542 1
Na Na4 1 0.00062336 -0.25974810 0.72606820 1
Na Na5 1 0.28554083 -0.01768124 0.61993861 1
Na Na6 1 0.76028828 -0.02176043 -0.04812443 1
Na Na7 1 0.23983583 -0.06122503 0.11660234 1
Na Na8 1 0.71494844 -0.06594653 0.44843795 1
Na Na9 1 -0.00075504 0.17633979 0.34274196 1
Na Na10 1 0.50089528 0.24055995 0.22598154 1
Na Na11 1 -0.21432244 0.48318585 0.12108195 1
Br Br12 1 0.49859817 0.22373919 -0.17849473 1
Br Br13 1 -0.00111684 -0.27494307 0.32159813 1
Br Br14 1 0.50154804 -0.30677028 0.24802629 1
Br Br15 1 0.00127339 0.19163443 -0.25207589 1
O O16 1 0.26365290 0.65985881 0.69454417 1
O O17 1 0.72207037 0.76138529 0.70071974 1
O O18 1 0.77738364 0.65469363 0.86832125 1
O O19 1 0.23612302 0.75600436 0.87414012 1
O O20 1 0.76395515 0.16051561 0.19473925 1
O O21 1 0.22225210 0.26205451 0.20026293 1
O O22 1 0.27754871 0.15537599 0.36791463 1
O O23 1 0.73620721 0.25675518 0.37427034 1
